data_7105519
loop_
_publ_author_name
'Cui, Li'
'Ye, Longwu'
'Zhang, Liming'

_publ_section_title
;
 Gold-catalyzed efficient synthesis of azepan-4-ones via a two-step
 [5&#x2009;+&#x2009;2] annulation
;
_journal_issue 19
_journal_name_full 'Chemical Communications'
_journal_page_first 3351
_journal_page_last 3353
_journal_paper_doi 10.1039/c001314e
_journal_volume 46
_journal_year 2010
_chemical_formula_sum 'C19 H21 N O'
_chemical_formula_weight 279.37
_chemical_name_systematic
;
?
;
_space_group_IT_number 2
_symmetry_cell_setting triclinic
_symmetry_space_group_name_Hall '-P 1'
_symmetry_space_group_name_H-M 'P -1'
_atom_sites_solution_hydrogens geom
_atom_sites_solution_primary direct
_atom_sites_solution_secondary difmap
_audit_creation_method SHELXL-97
_cell_angle_alpha 109.154(5)
_cell_angle_beta 91.003(5)
_cell_angle_gamma 102.607(5)
_cell_formula_units_Z 2
_cell_length_a 5.7366(19)
_cell_length_b 10.508(3)
_cell_length_c 13.624(4)
_cell_measurement_temperature 293(2)
_cell_volume 753.5(4)
_computing_structure_refinement 'SHELXL-97 (Sheldrick, 1997)'
_computing_structure_solution 'SHELXS-97 (Sheldrick, 1990)'
_diffrn_ambient_temperature 293(2)
_diffrn_measured_fraction_theta_full 0.955
_diffrn_measured_fraction_theta_max 0.955
_diffrn_measurement_device_type 'CCD area detector'
_diffrn_measurement_method 'Omega scan'
_diffrn_radiation_monochromator graphite
_diffrn_radiation_source 'fine-focus sealed tube'
_diffrn_radiation_type MoK\a
_diffrn_radiation_wavelength 0.71073
_diffrn_reflns_av_R_equivalents 0.0596
_diffrn_reflns_av_sigmaI/netI 0.0747
_diffrn_reflns_limit_h_max 7
_diffrn_reflns_limit_h_min -7
_diffrn_reflns_limit_k_max 12
_diffrn_reflns_limit_k_min -13
_diffrn_reflns_limit_l_max 17
_diffrn_reflns_limit_l_min -17
_diffrn_reflns_number 6116
_diffrn_reflns_theta_full 26.41
_diffrn_reflns_theta_max 26.41
_diffrn_reflns_theta_min 1.59
_exptl_absorpt_coefficient_mu 0.075
_exptl_absorpt_correction_T_max 0.554
_exptl_absorpt_correction_T_min 0.320
_exptl_absorpt_correction_type empirical
_exptl_absorpt_process_details 'Psi scan'
_exptl_crystal_colour colorless
_exptl_crystal_density_diffrn 1.231
_exptl_crystal_density_method 'not measured'
_exptl_crystal_description needle
_exptl_crystal_F_000 300
_exptl_crystal_size_max 0.3
_exptl_crystal_size_mid 0.1
_exptl_crystal_size_min 0.1
_refine_diff_density_max 0.153
_refine_diff_density_min -0.276
_refine_diff_density_rms 0.060
_refine_ls_extinction_method none
_refine_ls_goodness_of_fit_ref 0.914
_refine_ls_hydrogen_treatment mixed
_refine_ls_matrix_type full
_refine_ls_number_parameters 274
_refine_ls_number_reflns 2958
_refine_ls_number_restraints 0
_refine_ls_restrained_S_all 0.914
_refine_ls_R_factor_all 0.0865
_refine_ls_R_factor_gt 0.0498
_refine_ls_shift/su_max 0.000
_refine_ls_shift/su_mean 0.000
_refine_ls_structure_factor_coef Fsqd
_refine_ls_weighting_details 'calc w=1/[\s^2^(Fo^2^)+(0.0524P)^2^+0.0000P] where P=(Fo^2^+2Fc^2^)/3'
_refine_ls_weighting_scheme calc
_refine_ls_wR_factor_gt 0.1030
_refine_ls_wR_factor_ref 0.1170
_reflns_number_gt 1789
_reflns_number_total 2958
_reflns_threshold_expression >2sigma(I)
_cod_data_source_file c001314e.txt
_cod_data_source_block l1
_cod_depositor_comments
;
The following automatic conversions were performed:
'_symmetry_cell_setting' value 'Triclinic' changed to 'triclinic'
according to '/home/saulius/struct/CIF-dictionaries/cif_core.dic'
dictionary named 'cif_core.dic' version 2.4.1 from 2010-06-29.

Automatic conversion script
Id: cif_fix_enum 1527 2010-12-29 10:47:43Z saulius 

2018-03-15
Z value and formula fixed to values more according to usual
chemical conventions.                 miguel
;
_cod_original_formula_sum 'C38 H42 N2 O2'
_cod_original_formula_weight 558.74
_cod_original_formula_units_Z 1
_cod_original_sg_symbol_H-M P-1
_cod_database_code 7105519

loop_
_symmetry_equiv_pos_as_xyz
'x, y, z'
'-x, -y, -z'

loop_
_atom_site_label
_atom_site_type_symbol
_atom_site_fract_x
_atom_site_fract_y
_atom_site_fract_z
_atom_site_U_iso_or_equiv
_atom_site_adp_type
_atom_site_occupancy
_atom_site_symmetry_multiplicity
_atom_site_calc_flag
_atom_site_refinement_flags
_atom_site_disorder_assembly
_atom_site_disorder_group
C1 C 0.1735(3) 0.82136(19) 0.15695(13) 0.0414(4) Uani 1 1 d . . .
C2 C 0.0238(3) 0.94875(18) 0.31834(13) 0.0383(4) Uani 1 1 d . . .
C3 C 0.2737(3) 1.0349(2) 0.36825(15) 0.0442(5) Uani 1 1 d . . .
C4 C 0.3837(4) 1.15446(19) 0.33334(14) 0.0501(5) Uani 1 1 d . . .
C5 C 0.2284(4) 1.2150(2) 0.28006(16) 0.0536(5) Uani 1 1 d . . .
C6 C 0.1545(4) 1.1209(2) 0.16668(15) 0.0533(5) Uani 1 1 d . . .
C7 C -0.0490(4) 0.99535(19) 0.15521(16) 0.0467(5) Uani 1 1 d . . .
C8 C -0.0630(3) 0.82690(17) 0.35684(12) 0.0389(4) Uani 1 1 d . . .
C9 C 0.0737(4) 0.79061(19) 0.42366(14) 0.0464(5) Uani 1 1 d . . .
C10 C -0.0182(4) 0.6776(2) 0.45424(16) 0.0550(5) Uani 1 1 d . . .
C11 C -0.2470(4) 0.6000(2) 0.42086(15) 0.0554(5) Uani 1 1 d . . .
C12 C -0.3869(4) 0.6358(2) 0.35529(16) 0.0568(6) Uani 1 1 d . . .
C13 C -0.2949(3) 0.7469(2) 0.32330(15) 0.0474(5) Uani 1 1 d . . .
C14 C 0.1033(3) 0.73233(16) 0.04380(12) 0.0379(4) Uani 1 1 d . . .
C15 C 0.2708(4) 0.7291(2) -0.02804(15) 0.0513(5) Uani 1 1 d . . .
C16 C 0.2123(4) 0.6409(2) -0.13061(16) 0.0598(6) Uani 1 1 d . . .
C17 C -0.0119(4) 0.5564(2) -0.16207(15) 0.0545(5) Uani 1 1 d . . .
C18 C -0.1819(4) 0.56028(19) -0.09133(15) 0.0498(5) Uani 1 1 d . . .
C19 C -0.1233(3) 0.64768(18) 0.01083(14) 0.0432(5) Uani 1 1 d . . .
H2 H -0.094(3) 1.0111(16) 0.3384(11) 0.037(4) Uiso 1 1 d . . .
H9 H 0.237(3) 0.8420(18) 0.4469(13) 0.054(5) Uiso 1 1 d . . .
H10 H 0.079(3) 0.6517(19) 0.4954(15) 0.057(6) Uiso 1 1 d . . .
H11 H -0.318(3) 0.5186(19) 0.4424(13) 0.055(5) Uiso 1 1 d . . .
H12 H -0.548(4) 0.583(2) 0.3343(15) 0.071(6) Uiso 1 1 d . . .
H13 H -0.401(3) 0.7724(18) 0.2755(14) 0.059(5) Uiso 1 1 d . . .
H15 H 0.431(4) 0.7919(19) -0.0036(15) 0.066(6) Uiso 1 1 d . . .
H16 H 0.338(3) 0.6430(19) -0.1796(15) 0.067(6) Uiso 1 1 d . . .
H17 H -0.056(4) 0.493(2) -0.2361(16) 0.074(6) Uiso 1 1 d . . .
H18 H -0.343(3) 0.4992(18) -0.1125(13) 0.053(5) Uiso 1 1 d . . .
H19 H -0.246(3) 0.6516(18) 0.0624(14) 0.054(5) Uiso 1 1 d . . .
H1A H 0.338(3) 0.8816(18) 0.1612(13) 0.049(5) Uiso 1 1 d . . .
H3A H 0.268(3) 1.0753(19) 0.4443(16) 0.062(6) Uiso 1 1 d . . .
H5A H 0.326(3) 1.305(2) 0.2823(14) 0.060(6) Uiso 1 1 d . . .
H6A H 0.098(3) 1.169(2) 0.1307(15) 0.063(6) Uiso 1 1 d . . .
H7A H -0.095(3) 0.9447(18) 0.0805(15) 0.052(5) Uiso 1 1 d . . .
H1B H 0.191(3) 0.7603(18) 0.1991(13) 0.050(5) Uiso 1 1 d . . .
H3B H 0.391(3) 0.9777(19) 0.3626(13) 0.052(5) Uiso 1 1 d . . .
H5B H 0.085(3) 1.2273(18) 0.3163(14) 0.055(5) Uiso 1 1 d . . .
H6B H 0.300(4) 1.091(2) 0.1316(15) 0.073(6) Uiso 1 1 d . . .
H7B H -0.196(3) 1.0260(18) 0.1879(13) 0.054(5) Uiso 1 1 d . . .
N N -0.0051(2) 0.89600(13) 0.20324(10) 0.0386(4) Uani 1 1 d . . .
O O 0.5992(3) 1.19953(17) 0.34695(12) 0.0811(5) Uani 1 1 d . . .

loop_
_atom_site_aniso_label
_atom_site_aniso_U_11
_atom_site_aniso_U_22
_atom_site_aniso_U_33
_atom_site_aniso_U_23
_atom_site_aniso_U_13
_atom_site_aniso_U_12
C1 0.0430(11) 0.0446(11) 0.0376(10) 0.0119(9) 0.0029(8) 0.0157(9)
C2 0.0409(10) 0.0399(10) 0.0334(9) 0.0087(8) 0.0035(8) 0.0142(8)
C3 0.0456(11) 0.0448(11) 0.0384(11) 0.0084(9) 0.0013(9) 0.0121(9)
C4 0.0520(12) 0.0471(11) 0.0410(11) 0.0059(9) 0.0026(9) 0.0051(10)
C5 0.0613(13) 0.0408(12) 0.0558(13) 0.0145(10) 0.0058(11) 0.0089(11)
C6 0.0738(15) 0.0463(12) 0.0467(12) 0.0211(10) 0.0072(11) 0.0197(11)
C7 0.0577(13) 0.0459(11) 0.0386(11) 0.0123(9) -0.0008(10) 0.0202(10)
C8 0.0432(10) 0.0409(10) 0.0314(9) 0.0075(8) 0.0061(8) 0.0148(8)
C9 0.0459(11) 0.0519(12) 0.0409(11) 0.0148(9) 0.0002(9) 0.0120(10)
C10 0.0662(14) 0.0622(13) 0.0448(12) 0.0238(10) 0.0050(10) 0.0234(12)
C11 0.0654(14) 0.0503(12) 0.0520(13) 0.0208(10) 0.0117(11) 0.0106(11)
C12 0.0508(13) 0.0542(13) 0.0594(13) 0.0165(11) 0.0052(10) 0.0047(11)
C13 0.0450(11) 0.0518(11) 0.0455(11) 0.0157(9) 0.0004(9) 0.0136(10)
C14 0.0440(10) 0.0360(9) 0.0361(10) 0.0112(8) 0.0040(8) 0.0161(8)
C15 0.0480(12) 0.0550(12) 0.0475(12) 0.0117(10) 0.0083(10) 0.0141(10)
C16 0.0630(14) 0.0689(14) 0.0480(12) 0.0140(11) 0.0197(11) 0.0245(12)
C17 0.0747(15) 0.0488(12) 0.0377(12) 0.0057(10) 0.0024(11) 0.0243(11)
C18 0.0549(13) 0.0376(10) 0.0520(12) 0.0100(9) -0.0039(10) 0.0096(10)
C19 0.0469(11) 0.0409(10) 0.0427(11) 0.0140(9) 0.0073(9) 0.0127(9)
N 0.0449(8) 0.0398(8) 0.0328(8) 0.0102(6) 0.0030(6) 0.0171(7)
O 0.0520(9) 0.0927(12) 0.0942(12) 0.0421(10) -0.0052(8) -0.0069(9)

loop_
_atom_type_symbol
_atom_type_description
_atom_type_scat_dispersion_real
_atom_type_scat_dispersion_imag
_atom_type_scat_source
C C 0.0033 0.0016 'International Tables Vol C Tables 4.2.6.8 and 6.1.1.4'
H H 0.0000 0.0000 'International Tables Vol C Tables 4.2.6.8 and 6.1.1.4'
N N 0.0061 0.0033 'International Tables Vol C Tables 4.2.6.8 and 6.1.1.4'
O O 0.0106 0.0060 'International Tables Vol C Tables 4.2.6.8 and 6.1.1.4'

loop_
_geom_angle_atom_site_label_1
_geom_angle_atom_site_label_2
_geom_angle_atom_site_label_3
_geom_angle
_geom_angle_site_symmetry_1
_geom_angle_site_symmetry_3
_geom_angle_publ_flag
N C1 C14 113.26(14) . . ?
N C1 H1A 114.6(10) . . ?
C14 C1 H1A 107.3(10) . . ?
N C1 H1B 106.4(10) . . ?
C14 C1 H1B 109.2(9) . . ?
H1A C1 H1B 105.8(13) . . ?
N C2 C3 115.49(14) . . ?
N C2 C8 108.43(13) . . ?
C3 C2 C8 112.55(15) . . ?
N C2 H2 104.2(8) . . ?
C3 C2 H2 108.2(8) . . ?
C8 C2 H2 107.4(8) . . ?
C4 C3 C2 117.66(16) . . ?
C4 C3 H3A 105.7(10) . . ?
C2 C3 H3A 108.9(11) . . ?
C4 C3 H3B 107.8(10) . . ?
C2 C3 H3B 112.5(10) . . ?
H3A C3 H3B 103.1(15) . . ?
O C4 C5 120.47(18) . . ?
O C4 C3 119.22(19) . . ?
C5 C4 C3 120.29(18) . . ?
C4 C5 C6 110.27(17) . . ?
C4 C5 H5A 106.4(11) . . ?
C6 C5 H5A 109.8(11) . . ?
C4 C5 H5B 110.8(10) . . ?
C6 C5 H5B 109.5(10) . . ?
H5A C5 H5B 110.0(15) . . ?
C7 C6 C5 113.16(17) . . ?
C7 C6 H6A 105.8(12) . . ?
C5 C6 H6A 109.0(12) . . ?
C7 C6 H6B 111.0(11) . . ?
C5 C6 H6B 110.6(11) . . ?
H6A C6 H6B 107.0(16) . . ?
N C7 C6 117.60(17) . . ?
N C7 H7A 107.6(10) . . ?
C6 C7 H7A 108.2(10) . . ?
N C7 H7B 104.5(9) . . ?
C6 C7 H7B 110.5(9) . . ?
H7A C7 H7B 108.1(14) . . ?
C9 C8 C13 117.39(17) . . ?
C9 C8 C2 124.54(16) . . ?
C13 C8 C2 118.06(16) . . ?
C10 C9 C8 120.93(19) . . ?
C10 C9 H9 119.3(11) . . ?
C8 C9 H9 119.7(11) . . ?
C11 C10 C9 121.0(2) . . ?
C11 C10 H10 119.2(11) . . ?
C9 C10 H10 119.7(11) . . ?
C10 C11 C12 118.8(2) . . ?
C10 C11 H11 122.5(10) . . ?
C12 C11 H11 118.6(10) . . ?
C13 C12 C11 120.4(2) . . ?
C13 C12 H12 121.6(12) . . ?
C11 C12 H12 118.1(12) . . ?
C12 C13 C8 121.47(19) . . ?
C12 C13 H13 119.3(10) . . ?
C8 C13 H13 119.2(10) . . ?
C19 C14 C15 118.51(16) . . ?
C19 C14 C1 121.24(16) . . ?
C15 C14 C1 120.17(16) . . ?
C14 C15 C16 120.56(19) . . ?
C14 C15 H15 117.5(11) . . ?
C16 C15 H15 122.0(11) . . ?
C17 C16 C15 120.4(2) . . ?
C17 C16 H16 121.9(11) . . ?
C15 C16 H16 117.7(11) . . ?
C16 C17 C18 119.55(19) . . ?
C16 C17 H17 121.0(11) . . ?
C18 C17 H17 119.5(11) . . ?
C19 C18 C17 120.02(19) . . ?
C19 C18 H18 119.4(10) . . ?
C17 C18 H18 120.6(10) . . ?
C14 C19 C18 120.94(18) . . ?
C14 C19 H19 118.5(10) . . ?
C18 C19 H19 120.5(10) . . ?
C1 N C7 114.60(14) . . ?
C1 N C2 113.59(13) . . ?
C7 N C2 114.83(13) . . ?

loop_
_geom_bond_atom_site_label_1
_geom_bond_atom_site_label_2
_geom_bond_distance
_geom_bond_site_symmetry_2
_geom_bond_publ_flag
C1 N 1.453(2) . ?
C1 C14 1.510(2) . ?
C1 H1A 1.003(17) . ?
C1 H1B 1.010(18) . ?
C2 N 1.474(2) . ?
C2 C3 1.527(2) . ?
C2 C8 1.528(2) . ?
C2 H2 1.019(16) . ?
C3 C4 1.503(3) . ?
C3 H3A 0.987(19) . ?
C3 H3B 0.98(2) . ?
C4 O 1.211(2) . ?
C4 C5 1.501(3) . ?
C5 C6 1.528(3) . ?
C5 H5A 0.976(19) . ?
C5 H5B 0.980(19) . ?
C6 C7 1.521(3) . ?
C6 H6A 0.91(2) . ?
C6 H6B 1.02(2) . ?
C7 N 1.463(2) . ?
C7 H7A 0.981(18) . ?
C7 H7B 1.024(19) . ?
C8 C9 1.387(2) . ?
C8 C13 1.387(2) . ?
C9 C10 1.386(3) . ?
C9 H9 0.960(18) . ?
C10 C11 1.365(3) . ?
C10 H10 0.92(2) . ?
C11 C12 1.383(3) . ?
C11 H11 1.001(18) . ?
C12 C13 1.380(3) . ?
C12 H12 0.95(2) . ?
C13 H13 1.020(19) . ?
C14 C19 1.377(2) . ?
C14 C15 1.381(2) . ?
C15 C16 1.386(3) . ?
C15 H15 0.983(19) . ?
C16 C17 1.363(3) . ?
C16 H16 0.99(2) . ?
C17 C18 1.380(3) . ?
C17 H17 1.00(2) . ?
C18 C19 1.380(3) . ?
C18 H18 0.981(17) . ?
C19 H19 0.999(18) . ?

loop_
_geom_torsion_atom_site_label_1
_geom_torsion_atom_site_label_2
_geom_torsion_atom_site_label_3
_geom_torsion_atom_site_label_4
_geom_torsion
_geom_torsion_site_symmetry_1
_geom_torsion_site_symmetry_2
_geom_torsion_site_symmetry_3
_geom_torsion_site_symmetry_4
_geom_torsion_publ_flag
N C2 C3 C4 52.2(2) . . . . ?
C8 C2 C3 C4 177.50(15) . . . . ?
C2 C3 C4 O -159.13(18) . . . . ?
C2 C3 C4 C5 19.5(3) . . . . ?
O C4 C5 C6 101.9(2) . . . . ?
C3 C4 C5 C6 -76.7(2) . . . . ?
C4 C5 C6 C7 78.6(2) . . . . ?
C5 C6 C7 N -62.5(2) . . . . ?
N C2 C8 C9 124.50(17) . . . . ?
C3 C2 C8 C9 -4.5(2) . . . . ?
N C2 C8 C13 -55.78(19) . . . . ?
C3 C2 C8 C13 175.20(16) . . . . ?
C13 C8 C9 C10 0.8(3) . . . . ?
C2 C8 C9 C10 -179.46(16) . . . . ?
C8 C9 C10 C11 -1.1(3) . . . . ?
C9 C10 C11 C12 0.2(3) . . . . ?
C10 C11 C12 C13 0.9(3) . . . . ?
C11 C12 C13 C8 -1.1(3) . . . . ?
C9 C8 C13 C12 0.2(3) . . . . ?
C2 C8 C13 C12 -179.51(16) . . . . ?
N C1 C14 C19 -46.1(2) . . . . ?
N C1 C14 C15 137.29(17) . . . . ?
C19 C14 C15 C16 -1.0(3) . . . . ?
C1 C14 C15 C16 175.77(17) . . . . ?
C14 C15 C16 C17 0.3(3) . . . . ?
C15 C16 C17 C18 0.7(3) . . . . ?
C16 C17 C18 C19 -1.0(3) . . . . ?
C15 C14 C19 C18 0.7(3) . . . . ?
C1 C14 C19 C18 -175.98(16) . . . . ?
C17 C18 C19 C14 0.2(3) . . . . ?
C14 C1 N C7 -62.48(19) . . . . ?
C14 C1 N C2 162.78(14) . . . . ?
C6 C7 N C1 -66.2(2) . . . . ?
C6 C7 N C2 67.9(2) . . . . ?
C3 C2 N C1 52.4(2) . . . . ?
C8 C2 N C1 -75.00(17) . . . . ?
C3 C2 N C7 -82.3(2) . . . . ?
C8 C2 N C7 150.37(15) . . . . ?
